data_4315635
loop_
_publ_author_name
'Hemamala I. Karunadasa'
'Kristine D. Arquero'
'Louise A. Berben'
'Jeffrey R. Long'

_publ_contact_author
;
        Jeffrey R. Long
        Department of Chemistry
        University of California, Berkeley
        United States of America
;
_publ_contact_author_email jrlong@berkeley.edu
_publ_contact_author_fax '510 642-8369'
_publ_contact_author_phone '510 642-0860'
_publ_section_title
;
 Enhancing the Magnetic Anisotropy of Cyano-Ligated Chromium(II) and
 Chromium(III) Complexes via Heavy Halide Ligand Effects
;
_journal_name_full 'Inorganic Chemistry'
_journal_page_first 4738
_journal_page_last 4740
_journal_paper_doi 10.1021/ic1002995
_journal_volume 49
_journal_year 2010
_chemical_formula_sum 'C13 H26 Cr I N P4'
_chemical_formula_weight 499.13
_chemical_name_systematic
; 
 ? 
;
_space_group_IT_number 14
_symmetry_cell_setting monoclinic
_symmetry_space_group_name_Hall '-P 2yn'
_symmetry_space_group_name_H-M 'P 1 21/n 1'
_atom_sites_solution_hydrogens geom
_atom_sites_solution_primary direct
_atom_sites_solution_secondary difmap
_audit_creation_method SHELXL-97
_cell_angle_alpha 90.00
_cell_angle_beta 95.401(4)
_cell_angle_gamma 90.00
_cell_formula_units_Z 2
_cell_length_a 8.5539(17)
_cell_length_b 13.365(3)
_cell_length_c 9.5587(19)
_cell_measurement_reflns_used 823
_cell_measurement_temperature 170(2)
_cell_measurement_theta_max 39.503
_cell_measurement_theta_min 5.255
_cell_volume 1087.9(4)
_computing_cell_refinement 'Bruker SAINT v6.36'
_computing_data_collection 'Bruker SMART v5.054d'
_computing_data_reduction 'Bruker SAINT v6.36'
_computing_structure_refinement 'SHELXL-97 (Sheldrick, 1997)'
_computing_structure_solution 'SHELXS-97 (Sheldrick, 1990)'
_diffrn_ambient_temperature 170(2)
_diffrn_detector_area_resol_mean 0
_diffrn_measured_fraction_theta_full 0.980
_diffrn_measured_fraction_theta_max 0.980
_diffrn_measurement_device_type 'Bruker SMART CCD'
_diffrn_measurement_method \w/2\q-scans
_diffrn_radiation_monochromator graphite
_diffrn_radiation_source 'fine-focus sealed tube'
_diffrn_radiation_type MoK\a
_diffrn_radiation_wavelength 0.71073
_diffrn_reflns_av_R_equivalents 0.0519
_diffrn_reflns_av_sigmaI/netI 0.0736
_diffrn_reflns_limit_h_max 10
_diffrn_reflns_limit_h_min -10
_diffrn_reflns_limit_k_max 16
_diffrn_reflns_limit_k_min -16
_diffrn_reflns_limit_l_max 9
_diffrn_reflns_limit_l_min -11
_diffrn_reflns_number 6067
_diffrn_reflns_theta_full 26.36
_diffrn_reflns_theta_max 26.36
_diffrn_reflns_theta_min 2.63
_diffrn_standards_interval_count 0
_diffrn_standards_interval_time 0
_diffrn_standards_number 0
_exptl_absorpt_coefficient_mu 2.231
_exptl_absorpt_correction_T_max 1.00
_exptl_absorpt_correction_T_min 0.748701
_exptl_absorpt_correction_type empirical
_exptl_absorpt_process_details 'Blessing, 1995'
_exptl_crystal_colour brown
_exptl_crystal_density_diffrn 1.524
_exptl_crystal_density_method 'not measured'
_exptl_crystal_description parallelepiped
_exptl_crystal_F_000 496
_exptl_crystal_size_max 0.15
_exptl_crystal_size_mid 0.04
_exptl_crystal_size_min 0.01
_refine_diff_density_max 0.920
_refine_diff_density_min -0.594
_refine_diff_density_rms 0.134
_refine_ls_extinction_method none
_refine_ls_goodness_of_fit_ref 1.107
_refine_ls_hydrogen_treatment constr
_refine_ls_matrix_type full
_refine_ls_number_parameters 95
_refine_ls_number_reflns 2180
_refine_ls_number_restraints 2
_refine_ls_restrained_S_all 1.106
_refine_ls_R_factor_all 0.1067
_refine_ls_R_factor_gt 0.0597
_refine_ls_shift/su_max 0.005
_refine_ls_shift/su_mean 0.001
_refine_ls_structure_factor_coef Fsqd
_refine_ls_weighting_details 'calc w=1/[\s^2^(Fo^2^)+(0.0822P)^2^+0.0000P] where P=(Fo^2^+2Fc^2^)/3'
_refine_ls_weighting_scheme calc
_refine_ls_wR_factor_gt 0.1442
_refine_ls_wR_factor_ref 0.1653
_reflns_number_gt 1375
_reflns_number_total 2180
_reflns_threshold_expression >2sigma(I)
_cod_data_source_file ic1002995_si_002_7.cif
_cod_data_source_block hk113a
_cod_depositor_comments
;
The following automatic conversions were performed:

'_symmetry_cell_setting' value 'Monoclinic' changed to 'monoclinic'
according to the built-in table from CIF Core dictionary named
'cif_core.dic' version 2.4.1 from 2010-06-29.

Automatic conversion script
Id: cif_fix_values 1646 2011-03-28 12:23:43Z adriana 
;
_cod_database_code 4315635

loop_
_symmetry_equiv_pos_as_xyz
'x, y, z'
'-x+1/2, y+1/2, -z+1/2'
'-x, -y, -z'
'x-1/2, -y-1/2, z-1/2'

loop_
_atom_site_label
_atom_site_type_symbol
_atom_site_fract_x
_atom_site_fract_y
_atom_site_fract_z
_atom_site_U_iso_or_equiv
_atom_site_adp_type
_atom_site_occupancy
_atom_site_symmetry_multiplicity
_atom_site_calc_flag
_atom_site_refinement_flags
_atom_site_disorder_assembly
_atom_site_disorder_group
Cr1 Cr 0.5000 0.5000 0.0000 0.0242(4) Uani 1 2 d SD . .
I1 I 0.26315(14) 0.37977(10) 0.07473(15) 0.0466(3) Uani 0.50 1 d P . .
P1 P 0.39874(19) 0.63911(12) 0.11525(19) 0.0330(5) Uani 1 1 d . . .
P2 P 0.64126(19) 0.47434(13) 0.22224(19) 0.0335(5) Uani 1 1 d . . .
C1 C 0.6195(10) 0.3606(5) 0.3211(8) 0.0500(19) Uani 1 1 d . . .
H1A H 0.6857 0.3637 0.4078 0.075 Uiso 1 1 calc R . .
H1B H 0.6491 0.3042 0.2672 0.075 Uiso 1 1 calc R . .
H1C H 0.5120 0.3534 0.3407 0.075 Uiso 1 1 calc R . .
C4 C 0.5200(13) 0.6562(7) 0.2842(9) 0.078(3) Uani 1 1 d . . .
H4A H 0.6095 0.6979 0.2686 0.093 Uiso 1 1 calc R . .
H4B H 0.4584 0.6914 0.3488 0.093 Uiso 1 1 calc R . .
C5 C 0.4049(12) 0.7651(6) 0.0480(10) 0.067(2) Uani 1 1 d . . .
H5A H 0.3577 0.8099 0.1103 0.100 Uiso 1 1 calc R . .
H5B H 0.3483 0.7681 -0.0435 0.100 Uiso 1 1 calc R . .
H5C H 0.5121 0.7844 0.0415 0.100 Uiso 1 1 calc R . .
C2 C 0.8516(9) 0.4942(8) 0.2441(11) 0.082(3) Uani 1 1 d . . .
H2A H 0.8904 0.4811 0.3398 0.123 Uiso 1 1 calc R . .
H2B H 0.8744 0.5622 0.2209 0.123 Uiso 1 1 calc R . .
H2C H 0.9016 0.4499 0.1830 0.123 Uiso 1 1 calc R . .
C3 C 0.5740(10) 0.5674(6) 0.3463(9) 0.058(2) Uani 1 1 d . . .
H3A H 0.4904 0.5379 0.3945 0.070 Uiso 1 1 calc R . .
H3B H 0.6602 0.5823 0.4164 0.070 Uiso 1 1 calc R . .
C6 C 0.2114(18) 0.6288(12) 0.1998(19) 0.042(4) Uiso 0.50 1 d P . .
C6A C 0.1883(19) 0.6414(12) 0.137(2) 0.048(4) Uiso 0.50 1 d P . .
N100 N 0.233(2) 0.3632(17) 0.102(3) 0.087(7) Uiso 0.50 1 d PD . .
C100 C 0.334(2) 0.4115(16) 0.066(3) 0.087(7) Uiso 0.50 1 d PD . .

loop_
_atom_site_aniso_label
_atom_site_aniso_U_11
_atom_site_aniso_U_22
_atom_site_aniso_U_33
_atom_site_aniso_U_23
_atom_site_aniso_U_13
_atom_site_aniso_U_12
Cr1 0.0203(7) 0.0190(7) 0.0344(8) 0.0066(6) 0.0083(6) 0.0013(5)
I1 0.0427(7) 0.0397(7) 0.0588(8) 0.0068(5) 0.0112(6) -0.0004(5)
P1 0.0279(9) 0.0291(9) 0.0425(11) 0.0004(8) 0.0069(7) 0.0069(7)
P2 0.0283(9) 0.0296(9) 0.0417(11) 0.0044(8) -0.0010(7) 0.0031(7)
C1 0.066(5) 0.051(5) 0.032(4) 0.006(3) 0.003(4) 0.005(4)
C4 0.110(8) 0.076(7) 0.045(5) -0.006(5) -0.002(5) 0.045(6)
C5 0.093(7) 0.034(5) 0.072(6) -0.006(4) -0.001(5) -0.002(4)
C2 0.035(4) 0.128(9) 0.079(7) 0.029(6) -0.006(4) -0.010(5)
C3 0.067(5) 0.049(5) 0.054(5) -0.017(4) -0.015(4) 0.009(4)

loop_
_atom_type_symbol
_atom_type_description
_atom_type_scat_dispersion_real
_atom_type_scat_dispersion_imag
_atom_type_scat_source
C C 0.0033 0.0016 'International Tables Vol C Tables 4.2.6.8 and 6.1.1.4'
H H 0.0000 0.0000 'International Tables Vol C Tables 4.2.6.8 and 6.1.1.4'
N N 0.0061 0.0033 'International Tables Vol C Tables 4.2.6.8 and 6.1.1.4'
P P 0.1023 0.0942 'International Tables Vol C Tables 4.2.6.8 and 6.1.1.4'
Cr Cr 0.3209 0.6236 'International Tables Vol C Tables 4.2.6.8 and 6.1.1.4'
I I -0.4742 1.8119 'International Tables Vol C Tables 4.2.6.8 and 6.1.1.4'

loop_
_geom_angle_atom_site_label_1
_geom_angle_atom_site_label_2
_geom_angle_atom_site_label_3
_geom_angle
_geom_angle_site_symmetry_1
_geom_angle_site_symmetry_3
_geom_angle_publ_flag
C100 Cr1 C100 180.000(1) 3_665 . ?
C100 Cr1 P1 89.2(7) 3_665 . ?
C100 Cr1 P1 90.8(7) . . ?
C100 Cr1 P1 90.8(7) 3_665 3_665 ?
C100 Cr1 P1 89.2(7) . 3_665 ?
P1 Cr1 P1 180.0 . 3_665 ?
C100 Cr1 P2 93.0(7) 3_665 . ?
C100 Cr1 P2 87.0(7) . . ?
P1 Cr1 P2 82.78(6) . . ?
P1 Cr1 P2 97.22(6) 3_665 . ?
C100 Cr1 P2 87.0(7) 3_665 3_665 ?
C100 Cr1 P2 93.0(7) . 3_665 ?
P1 Cr1 P2 97.22(6) . 3_665 ?
P1 Cr1 P2 82.78(6) 3_665 3_665 ?
P2 Cr1 P2 180.00(8) . 3_665 ?
C100 Cr1 I1 3.5(7) 3_665 3_665 ?
C100 Cr1 I1 176.5(7) . 3_665 ?
P1 Cr1 I1 88.43(5) . 3_665 ?
P1 Cr1 I1 91.57(5) 3_665 3_665 ?
P2 Cr1 I1 89.51(5) . 3_665 ?
P2 Cr1 I1 90.49(5) 3_665 3_665 ?
C100 Cr1 I1 176.5(7) 3_665 . ?
C100 Cr1 I1 3.5(7) . . ?
P1 Cr1 I1 91.57(5) . . ?
P1 Cr1 I1 88.43(5) 3_665 . ?
P2 Cr1 I1 90.49(5) . . ?
P2 Cr1 I1 89.51(5) 3_665 . ?
I1 Cr1 I1 180.0 3_665 . ?
C100 I1 Cr1 9.4(19) . . ?
C5 P1 C6A 95.0(6) . . ?
C5 P1 C4 99.4(4) . . ?
C6A P1 C4 112.1(7) . . ?
C5 P1 C6 106.2(6) . . ?
C6A P1 C6 19.9(6) . . ?
C4 P1 C6 93.7(7) . . ?
C5 P1 Cr1 122.9(3) . . ?
C6A P1 Cr1 118.2(5) . . ?
C4 P1 Cr1 107.7(3) . . ?
C6 P1 Cr1 120.7(5) . . ?
C1 P2 C2 102.3(4) . . ?
C1 P2 C3 100.2(4) . . ?
C2 P2 C3 101.2(5) . . ?
C1 P2 Cr1 121.4(3) . . ?
C2 P2 Cr1 120.0(3) . . ?
C3 P2 Cr1 108.4(3) . . ?
P2 C1 H1A 109.5 . . ?
P2 C1 H1B 109.5 . . ?
H1A C1 H1B 109.5 . . ?
P2 C1 H1C 109.5 . . ?
H1A C1 H1C 109.5 . . ?
H1B C1 H1C 109.5 . . ?
C3 C4 P1 113.9(7) . . ?
C3 C4 H4A 108.8 . . ?
P1 C4 H4A 108.8 . . ?
C3 C4 H4B 108.8 . . ?
P1 C4 H4B 108.8 . . ?
H4A C4 H4B 107.7 . . ?
P1 C5 H5A 109.5 . . ?
P1 C5 H5B 109.5 . . ?
H5A C5 H5B 109.5 . . ?
P1 C5 H5C 109.5 . . ?
H5A C5 H5C 109.5 . . ?
H5B C5 H5C 109.5 . . ?
P2 C2 H2A 109.5 . . ?
P2 C2 H2B 109.5 . . ?
H2A C2 H2B 109.5 . . ?
P2 C2 H2C 109.5 . . ?
H2A C2 H2C 109.5 . . ?
H2B C2 H2C 109.5 . . ?
C4 C3 P2 114.4(6) . . ?
C4 C3 H3A 108.7 . . ?
P2 C3 H3A 108.7 . . ?
C4 C3 H3B 108.7 . . ?
P2 C3 H3B 108.7 . . ?
H3A C3 H3B 107.6 . . ?
C6A C6 P1 77(2) . . ?
C6 C6A P1 83(2) . . ?
I1 C100 N100 11.1(15) . . ?
I1 C100 Cr1 167(3) . . ?
N100 C100 Cr1 177(3) . . ?

loop_
_geom_bond_atom_site_label_1
_geom_bond_atom_site_label_2
_geom_bond_distance
_geom_bond_site_symmetry_2
_geom_bond_publ_flag
Cr1 C100 2.000(2) 3_665 ?
Cr1 C100 2.000(2) . ?
Cr1 P1 2.3664(16) . ?
Cr1 P1 2.3664(16) 3_665 ?
Cr1 P2 2.3680(18) . ?
Cr1 P2 2.3680(18) 3_665 ?
Cr1 I1 2.7330(11) 3_665 ?
Cr1 I1 2.7330(11) . ?
I1 C100 0.747(5) . ?
P1 C5 1.805(8) . ?
P1 C6A 1.831(16) . ?
P1 C4 1.850(9) . ?
P1 C6 1.866(15) . ?
P2 C1 1.809(7) . ?
P2 C2 1.812(8) . ?
P2 C3 1.847(8) . ?
C1 H1A 0.9600 . ?
C1 H1B 0.9600 . ?
C1 H1C 0.9600 . ?
C4 C3 1.387(11) . ?
C4 H4A 0.9700 . ?
C4 H4B 0.9700 . ?
C5 H5A 0.9600 . ?
C5 H5B 0.9600 . ?
C5 H5C 0.9600 . ?
C2 H2A 0.9600 . ?
C2 H2B 0.9600 . ?
C2 H2C 0.9600 . ?
C3 H3A 0.9700 . ?
C3 H3B 0.9700 . ?
C6 C6A 0.639(19) . ?
N100 C100 1.1505(10) . ?
